data_7720539
loop_
_publ_author_name
'Wu, Tong'
'Kang, Lei'
'Liu, Fan'
'Guo, Ruixin'
'Guo, Shu'
'Huang, Tianhong'
'Shang, Shuangyue'
'Liu, Lijuan'
'Wang, Xiaoyang'

_publ_section_title
;
 SrMBe<sub>2</sub>(BO<sub>3</sub>)<sub>2</sub>F<sub>2</sub>(M = Zn, Mg):
 two SBBO-like compounds obtained by cation regulation.
;
_journal_issue 3
_journal_name_full 'Dalton transactions (Cambridge, England : 2003)'
_journal_page_first 1164
_journal_page_last 1168
_journal_paper_doi 10.1039/d5dt02730f
_journal_volume 55
_journal_year 2026
_chemical_formula_moiety 'B2 Be2 F2 O6 Sr1 Zn1'
_chemical_formula_sum 'B2 Be2 F2 O6 Sr Zn'
_chemical_formula_weight 326.63
_space_group_crystal_system trigonal
_space_group_IT_number 147
_space_group_name_Hall '-P 3'
_space_group_name_H-M_alt 'P -3'
_atom_sites_solution_primary iterative
_audit_creation_date 2025-11-04
_audit_creation_method
;
Olex2 1.3
(compiled 2020.11.12 svn.r5f609507 for OlexSys, GUI svn.r6272)
;
_audit_update_record
;
2025-11-04 deposited with the CCDC.	2025-12-15 downloaded from the CCDC.
;
_cell_angle_alpha 90
_cell_angle_beta 90
_cell_angle_gamma 120
_cell_formula_units_Z 1
_cell_length_a 4.5577(2)
_cell_length_b 4.5577(2)
_cell_length_c 7.3840(7)
_cell_measurement_reflns_used 281
_cell_measurement_temperature 287.0
_cell_measurement_theta_max 2.759
_cell_measurement_theta_min 30.391
_cell_volume 132.835(15)
_computing_molecular_graphics 'Olex2 1.3 (Dolomanov et al., 2009)'
_computing_publication_material 'Olex2 1.3 (Dolomanov et al., 2009)'
_computing_structure_refinement 'SHELXL 2018/3 (Sheldrick, 2015)'
_computing_structure_solution 'olex2.solve 1.3 (Bourhis et al., 2015)'
_diffrn_ambient_temperature 287.0
_diffrn_detector 'Bruker APEX2 area detector'
_diffrn_detector_area_resol_mean 7.9
_diffrn_detector_type 'CCD area detector'
_diffrn_measured_fraction_theta_full 1.000
_diffrn_measured_fraction_theta_max 0.996
_diffrn_measurement_device 'three-circle diffractometer'
_diffrn_measurement_device_type apex
_diffrn_measurement_method '\w and \f scans'
_diffrn_radiation_monochromator 'mirror optics'
_diffrn_radiation_probe x-ray
_diffrn_radiation_type MoK\a
_diffrn_radiation_wavelength 0.71073
_diffrn_reflns_av_R_equivalents 0.0597
_diffrn_reflns_av_unetI/netI 0.0258
_diffrn_reflns_Laue_measured_fraction_full 1.000
_diffrn_reflns_Laue_measured_fraction_max 0.996
_diffrn_reflns_limit_h_max 6
_diffrn_reflns_limit_h_min -6
_diffrn_reflns_limit_k_max 6
_diffrn_reflns_limit_k_min -6
_diffrn_reflns_limit_l_max 10
_diffrn_reflns_limit_l_min -10
_diffrn_reflns_number 3459
_diffrn_reflns_point_group_measured_fraction_full 1.000
_diffrn_reflns_point_group_measured_fraction_max 0.996
_diffrn_reflns_theta_full 25.242
_diffrn_reflns_theta_max 30.391
_diffrn_reflns_theta_min 2.759
_diffrn_source 'microfocus sealed X-ray tube'
_diffrn_source_current 1.4
_diffrn_source_power 0.07
_diffrn_source_type 'Incoatec I\ms'
_diffrn_source_voltage 50.0
_exptl_absorpt_coefficient_mu 14.589
_exptl_absorpt_correction_T_max 0.7461
_exptl_absorpt_correction_T_min 0.3121
_exptl_absorpt_correction_type multi-scan
_exptl_absorpt_process_details '(North et al., 1968)'
_exptl_crystal_density_diffrn 4.083
_exptl_crystal_description block
_exptl_crystal_F_000 152
_exptl_crystal_size_max 0.2
_exptl_crystal_size_mid 0.15
_exptl_crystal_size_min 0.08
_refine_diff_density_max 0.692
_refine_diff_density_min -0.671
_refine_diff_density_rms 0.227
_refine_ls_extinction_coef 0.20(2)
_refine_ls_extinction_expression Fc^*^=kFc[1+0.001xFc^2^\l^3^/sin(2\q)]^-1/4^
_refine_ls_extinction_method 'SHELXL-2018/3 (Sheldrick 2018)'
_refine_ls_goodness_of_fit_ref 1.300
_refine_ls_hydrogen_treatment undef
_refine_ls_matrix_type full
_refine_ls_number_parameters 24
_refine_ls_number_reflns 281
_refine_ls_number_restraints 0
_refine_ls_restrained_S_all 1.300
_refine_ls_R_factor_all 0.0209
_refine_ls_R_factor_gt 0.0205
_refine_ls_shift/su_max 0.000
_refine_ls_shift/su_mean 0.000
_refine_ls_structure_factor_coef Fsqd
_refine_ls_weighting_details 'w=1/[\s^2^(Fo^2^)+(0.0310P)^2^+0.0063P] where P=(Fo^2^+2Fc^2^)/3'
_refine_ls_weighting_scheme calc
_refine_ls_wR_factor_gt 0.0570
_refine_ls_wR_factor_ref 0.0571
_reflns_Friedel_coverage 0.000
_reflns_number_gt 271
_reflns_number_total 281
_reflns_threshold_expression 'I > 2\s(I)'
_cod_data_source_file d5dt02730f2.cif
_cod_data_source_block 10_300k_0m_a
_cod_original_cell_volume 132.835(17)
_cod_database_code 7720539
_shelx_shelxl_version_number 2018/3
_shelx_space_group_comment
;
The symmetry employed for this shelxl refinement is uniquely defined
by the following loop, which should always be used as a source of
symmetry information in preference to the above space-group names.
They are only intended as comments.
;
_shelx_estimated_absorpt_t_max 0.388
_shelx_estimated_absorpt_t_min 0.158
_olex2_refinement_description
;
;
_olex2_submission_special_instructions 'No special instructions were received'

loop_
_space_group_symop_operation_xyz
'x, y, z'
'-y, x-y, z'
'-x+y, -x, z'
'-x, -y, -z'
'y, -x+y, -z'
'x-y, x, -z'

loop_
_atom_site_label
_atom_site_type_symbol
_atom_site_fract_x
_atom_site_fract_y
_atom_site_fract_z
_atom_site_U_iso_or_equiv
_atom_site_adp_type
_atom_site_occupancy
_atom_site_site_symmetry_order
_atom_site_calc_flag
_atom_site_refinement_flags_posn
_atom_site_refinement_flags_adp
_atom_site_refinement_flags_occupancy
_atom_site_disorder_assembly
_atom_site_disorder_group
Sr01 Sr 1.000000 0.000000 0.500000 0.0084(2) Uani 1 6 d S T P . .
Zn02 Zn 0.000000 0.000000 1.000000 0.0052(2) Uani 1 6 d S T P . .
F003 F 0.666667 0.333333 0.5459(2) 0.0098(4) Uani 1 3 d S T P . .
O004 O 0.3441(2) 0.3703(3) 0.81776(16) 0.0063(3) Uani 1 1 d . . . . .
B005 B 0.333333 0.666667 0.8174(5) 0.0055(6) Uani 1 3 d S T P . .
Be1 Be 0.666667 0.333333 0.7631(6) 0.0063(6) Uani 1 3 d S T P . .

loop_
_atom_site_aniso_label
_atom_site_aniso_U_11
_atom_site_aniso_U_22
_atom_site_aniso_U_33
_atom_site_aniso_U_23
_atom_site_aniso_U_13
_atom_site_aniso_U_12
Sr01 0.0078(2) 0.0078(2) 0.0097(3) 0.000 0.000 0.00389(11)
Zn02 0.0052(2) 0.0052(2) 0.0054(3) 0.000 0.000 0.00260(12)
F003 0.0111(5) 0.0111(5) 0.0071(8) 0.000 0.000 0.0056(3)
O004 0.0045(5) 0.0041(5) 0.0104(5) 0.0009(4) 0.0011(4) 0.0022(4)
B005 0.0054(8) 0.0054(8) 0.0057(15) 0.000 0.000 0.0027(4)
Be1 0.0060(9) 0.0060(9) 0.0070(16) 0.000 0.000 0.0030(5)

loop_
_atom_type_symbol
_atom_type_description
_atom_type_scat_dispersion_real
_atom_type_scat_dispersion_imag
_atom_type_scat_source
B B 0.0013 0.0007 'International Tables Vol C Tables 4.2.6.8 and 6.1.1.4'
Be Be 0.0005 0.0002 'International Tables Vol C Tables 4.2.6.8 and 6.1.1.4'
F F 0.0171 0.0103 'International Tables Vol C Tables 4.2.6.8 and 6.1.1.4'
O O 0.0106 0.0060 'International Tables Vol C Tables 4.2.6.8 and 6.1.1.4'
Sr Sr -1.5307 3.2498 'International Tables Vol C Tables 4.2.6.8 and 6.1.1.4'
Zn Zn 0.2839 1.4301 'International Tables Vol C Tables 4.2.6.8 and 6.1.1.4'

loop_
_geom_angle_atom_site_label_1
_geom_angle_atom_site_label_2
_geom_angle_atom_site_label_3
_geom_angle
_geom_angle_site_symmetry_1
_geom_angle_site_symmetry_3
_geom_angle_publ_flag
F003 Sr01 F003 180.0 4_756 . ?
F003 Sr01 F003 118.393(17) 4_656 4_766 ?
F003 Sr01 F003 61.607(17) 4_656 1_545 ?
F003 Sr01 F003 118.394(17) 4_756 4_656 ?
F003 Sr01 F003 61.606(17) 4_756 1_545 ?
F003 Sr01 F003 61.606(17) . 4_656 ?
F003 Sr01 F003 61.606(17) . 4_766 ?
F003 Sr01 F003 61.606(17) 4_756 1_655 ?
F003 Sr01 F003 61.607(17) 1_655 4_766 ?
F003 Sr01 F003 118.394(17) . 1_655 ?
F003 Sr01 F003 118.394(17) . 1_545 ?
F003 Sr01 F003 180.0 4_656 1_655 ?
F003 Sr01 F003 118.393(17) 1_655 1_545 ?
F003 Sr01 F003 118.394(17) 4_756 4_766 ?
F003 Sr01 F003 180.0 4_766 1_545 ?
F003 Sr01 O004 98.09(4) 1_655 6_656 ?
F003 Sr01 O004 66.27(4) 4_656 2_655 ?
F003 Sr01 O004 113.73(4) 4_756 6_656 ?
F003 Sr01 O004 66.27(4) 4_756 3_655 ?
F003 Sr01 O004 66.27(4) 4_766 1_655 ?
F003 Sr01 O004 98.09(4) 4_656 3_655 ?
F003 Sr01 O004 81.91(4) 4_656 6_656 ?
F003 Sr01 O004 125.19(4) 4_766 3_655 ?
F003 Sr01 O004 98.09(4) 4_766 2_655 ?
F003 Sr01 O004 54.81(4) 4_756 5_656 ?
F003 Sr01 O004 113.73(4) 1_545 1_655 ?
F003 Sr01 O004 113.73(4) 4_656 5_656 ?
F003 Sr01 O004 66.27(4) . 6_656 ?
F003 Sr01 O004 81.91(4) 4_766 5_656 ?
F003 Sr01 O004 125.19(4) 4_756 2_655 ?
F003 Sr01 O004 125.19(4) 1_545 6_656 ?
F003 Sr01 O004 81.91(4) 4_756 4_656 ?
F003 Sr01 O004 113.73(4) . 3_655 ?
F003 Sr01 O004 98.09(4) . 4_656 ?
F003 Sr01 O004 81.91(4) 1_655 3_655 ?
F003 Sr01 O004 54.81(4) 4_656 4_656 ?
F003 Sr01 O004 54.81(4) 1_545 3_655 ?
F003 Sr01 O004 125.19(4) 1_655 4_656 ?
F003 Sr01 O004 125.19(4) . 5_656 ?
F003 Sr01 O004 113.73(4) 4_766 4_656 ?
F003 Sr01 O004 66.27(4) 1_655 5_656 ?
F003 Sr01 O004 66.27(4) 1_545 4_656 ?
F003 Sr01 O004 98.09(4) 1_545 5_656 ?
F003 Sr01 O004 98.09(4) 4_756 1_655 ?
F003 Sr01 O004 54.81(4) . 2_655 ?
F003 Sr01 O004 81.91(4) . 1_655 ?
F003 Sr01 O004 113.73(4) 1_655 2_655 ?
F003 Sr01 O004 125.19(4) 4_656 1_655 ?
F003 Sr01 O004 81.91(4) 1_545 2_655 ?
F003 Sr01 O004 54.81(4) 1_655 1_655 ?
F003 Sr01 O004 54.81(4) 4_766 6_656 ?
O004 Sr01 O004 59.26(3) 4_656 5_656 ?
O004 Sr01 O004 180.00(5) 4_656 1_655 ?
O004 Sr01 O004 120.74(3) 6_656 2_655 ?
O004 Sr01 O004 120.74(3) 1_655 5_656 ?
O004 Sr01 O004 120.74(3) 4_656 2_655 ?
O004 Sr01 O004 59.26(3) 6_656 5_656 ?
O004 Sr01 O004 180.0 5_656 2_655 ?
O004 Sr01 O004 120.74(3) 3_655 5_656 ?
O004 Sr01 O004 120.74(3) 4_656 3_655 ?
O004 Sr01 O004 180.0 6_656 3_655 ?
O004 Sr01 O004 59.26(3) 1_655 2_655 ?
O004 Sr01 O004 59.26(3) 4_656 6_656 ?
O004 Sr01 O004 59.26(3) 1_655 3_655 ?
O004 Sr01 O004 120.74(3) 1_655 6_656 ?
O004 Sr01 O004 59.26(3) 3_655 2_655 ?
Sr01 Zn02 Sr01 180.0 1_455 1_456 ?
O004 Zn02 Sr01 50.48(3) . 1_455 ?
O004 Zn02 Sr01 50.48(3) 5_557 1_456 ?
O004 Zn02 Sr01 50.48(3) 6_557 1_456 ?
O004 Zn02 Sr01 50.48(3) 2 1_455 ?
O004 Zn02 Sr01 129.52(3) 6_557 1_455 ?
O004 Zn02 Sr01 129.52(3) 2 1_456 ?
O004 Zn02 Sr01 50.48(3) 4_557 1_456 ?
O004 Zn02 Sr01 129.52(3) 3 1_456 ?
O004 Zn02 Sr01 129.52(3) 4_557 1_455 ?
O004 Zn02 Sr01 50.48(3) 3 1_455 ?
O004 Zn02 Sr01 129.52(3) . 1_456 ?
O004 Zn02 Sr01 129.52(3) 5_557 1_455 ?
O004 Zn02 O004 83.84(4) 6_557 4_557 ?
O004 Zn02 O004 96.16(4) 2 4_557 ?
O004 Zn02 O004 180.0 . 4_557 ?
O004 Zn02 O004 96.16(4) 3 4_557 ?
O004 Zn02 O004 83.84(4) 2 3 ?
O004 Zn02 O004 96.16(4) . 5_557 ?
O004 Zn02 O004 96.16(4) 2 6_557 ?
O004 Zn02 O004 83.84(4) . 2 ?
O004 Zn02 O004 96.16(4) 5_557 3 ?
O004 Zn02 O004 180.0 5_557 2 ?
O004 Zn02 O004 180.0 6_557 3 ?
O004 Zn02 O004 96.16(4) . 6_557 ?
O004 Zn02 O004 83.84(4) 5_557 4_557 ?
O004 Zn02 O004 83.84(4) 5_557 6_557 ?
O004 Zn02 O004 83.84(4) . 3 ?
Sr01 F003 Sr01 118.394(17) 1_455 1_565 ?
Sr01 F003 Sr01 118.394(17) . 1_565 ?
Sr01 F003 Sr01 118.394(17) . 1_455 ?
Be1 F003 Sr01 97.34(4) . 1_455 ?
Be1 F003 Sr01 97.34(4) . . ?
Be1 F003 Sr01 97.34(4) . 1_565 ?
Zn02 O004 Sr01 94.71(4) . 1_455 ?
B005 O004 Sr01 107.44(14) . 1_455 ?
B005 O004 Zn02 114.12(12) . . ?
B005 O004 Be1 125.74(10) . . ?
Be1 O004 Sr01 89.58(13) . 1_455 ?
Be1 O004 Zn02 115.26(11) . . ?
O004 B005 O004 119.999(2) 2_665 . ?
O004 B005 O004 120.000(2) 3_565 . ?
O004 B005 O004 120.000(2) 3_565 2_665 ?
Sr01 Be1 Sr01 88.33(9) . 1_565 ?
Sr01 Be1 Sr01 88.33(9) . 1_455 ?
Sr01 Be1 Sr01 88.33(9) 1_455 1_565 ?
F003 Be1 Sr01 53.56(6) . . ?
F003 Be1 Sr01 53.56(6) . 1_565 ?
F003 Be1 Sr01 53.56(6) . 1_455 ?
F003 Be1 O004 104.49(15) . . ?
F003 Be1 O004 104.49(15) . 2_655 ?
F003 Be1 O004 104.49(15) . 3_665 ?
O004 Be1 Sr01 94.34(8) 3_665 . ?
O004 Be1 Sr01 60.89(9) 2_655 . ?
O004 Be1 Sr01 148.94(16) 2_655 1_565 ?
O004 Be1 Sr01 148.94(16) . . ?
O004 Be1 Sr01 94.34(8) . 1_565 ?
O004 Be1 Sr01 60.89(9) 3_665 1_565 ?
O004 Be1 Sr01 148.94(16) 3_665 1_455 ?
O004 Be1 Sr01 60.89(9) . 1_455 ?
O004 Be1 Sr01 94.34(8) 2_655 1_455 ?
O004 Be1 O004 113.96(12) 2_655 . ?
O004 Be1 O004 113.96(12) 2_655 3_665 ?
O004 Be1 O004 113.96(12) 3_665 . ?

loop_
_geom_bond_atom_site_label_1
_geom_bond_atom_site_label_2
_geom_bond_distance
_geom_bond_site_symmetry_2
_geom_bond_publ_flag
Sr01 F003 2.6531(3) 4_756 ?
Sr01 F003 2.6531(3) 4_766 ?
Sr01 F003 2.6531(3) 1_655 ?
Sr01 F003 2.6531(3) . ?
Sr01 F003 2.6531(3) 4_656 ?
Sr01 F003 2.6531(3) 1_545 ?
Sr01 O004 2.8578(11) 4_656 ?
Sr01 O004 2.8578(11) 2_655 ?
Sr01 O004 2.8578(11) 3_655 ?
Sr01 O004 2.8578(11) 1_655 ?
Sr01 O004 2.8578(11) 6_656 ?
Sr01 O004 2.8578(11) 5_656 ?
Zn02 O004 2.1148(11) . ?
Zn02 O004 2.1148(11) 4_557 ?
Zn02 O004 2.1148(11) 6_557 ?
Zn02 O004 2.1148(11) 5_557 ?
Zn02 O004 2.1148(11) 2 ?
Zn02 O004 2.1148(11) 3 ?
F003 Be1 1.604(5) . ?
O004 B005 1.3758(11) . ?
O004 Be1 1.6125(15) . ?

loop_
_geom_torsion_atom_site_label_1
_geom_torsion_atom_site_label_2
_geom_torsion_atom_site_label_3
_geom_torsion_atom_site_label_4
_geom_torsion
_geom_torsion_site_symmetry_1
_geom_torsion_site_symmetry_2
_geom_torsion_site_symmetry_3
_geom_torsion_site_symmetry_4
_geom_torsion_publ_flag
Sr01 F003 Be1 Sr01 120.000(0) . . . 1_565 ?
Sr01 F003 Be1 Sr01 120.000(0) 1_565 . . 1_455 ?
Sr01 F003 Be1 Sr01 -120.000(0) . . . 1_455 ?
Sr01 F003 Be1 Sr01 -120.000(0) 1_565 . . . ?
Sr01 F003 Be1 Sr01 -120.000(0) 1_455 . . 1_565 ?
Sr01 F003 Be1 O004 -35.37(4) . . . 2_655 ?
Sr01 F003 Be1 O004 84.63(4) . . . 3_665 ?
Sr01 F003 Be1 O004 -35.37(4) 1_565 . . 3_665 ?
Sr01 F003 Be1 O004 84.63(4) 1_565 . . . ?
Sr01 F003 Be1 O004 -155.37(4) 1_455 . . 3_665 ?
Sr01 F003 Be1 O004 84.63(4) 1_455 . . 2_655 ?
Sr01 F003 Be1 O004 -155.37(4) 1_565 . . 2_655 ?
Sr01 F003 Be1 O004 -35.37(4) 1_455 . . . ?
Sr01 F003 Be1 O004 -155.37(4) . . . . ?
Sr01 O004 B005 O004 59.7(3) 1_455 . . 3_565 ?
Sr01 O004 B005 O004 -120.8(2) 1_455 . . 2_665 ?
Sr01 O004 Be1 Sr01 -8.3(3) 1_455 . . . ?
Sr01 O004 Be1 Sr01 85.65(7) 1_455 . . 1_565 ?
Sr01 O004 Be1 F003 32.21(3) 1_455 . . . ?
Sr01 O004 Be1 O004 145.6(2) 1_455 . . 3_665 ?
Sr01 O004 Be1 O004 -81.2(2) 1_455 . . 2_655 ?
Zn02 O004 B005 O004 -43.9(3) . . . 3_565 ?
Zn02 O004 B005 O004 135.7(2) . . . 2_665 ?
Zn02 O004 Be1 Sr01 86.7(3) . . . . ?
Zn02 O004 Be1 Sr01 95.00(8) . . . 1_455 ?
Zn02 O004 Be1 Sr01 -179.35(5) . . . 1_565 ?
Zn02 O004 Be1 F003 127.21(7) . . . . ?
Zn02 O004 Be1 O004 13.8(3) . . . 2_655 ?
Zn02 O004 Be1 O004 -119.36(16) . . . 3_665 ?
B005 O004 Be1 Sr01 -111.3(3) . . . 1_455 ?
B005 O004 Be1 Sr01 -25.7(3) . . . 1_565 ?
B005 O004 Be1 Sr01 -119.66(19) . . . . ?
B005 O004 Be1 F003 -79.1(3) . . . . ?
B005 O004 Be1 O004 167.44(16) . . . 2_655 ?
B005 O004 Be1 O004 34.3(4) . . . 3_665 ?
Be1 O004 B005 O004 162.16(18) . . . 3_565 ?
Be1 O004 B005 O004 -18.3(5) . . . 2_665 ?
